data_9006305
loop_
_publ_author_name
'Boisen, M. B.'
'Gibbs, G. V.'
'Bukowinski, M. S. T.'

_publ_section_title
;
 Framework silica structures generated using simulated annealing
 with a potential energy function based on an H6Si2O7 molecule
 Sample: 22
;
_journal_name_full 'Physics and Chemistry of Minerals'
_journal_page_first 269
_journal_page_last 284
_journal_volume 21
_journal_year 1994
_chemical_formula_structural SiO2
_chemical_formula_sum 'O2 Si'
_space_group_IT_number 7
_symmetry_space_group_name_Hall 'P -2yc'
_symmetry_space_group_name_H-M 'P 1 c 1'
_cell_angle_alpha 90
_cell_angle_beta 119.6668
_cell_angle_gamma 90
_cell_length_a 4.2166
_cell_length_b 4.0206
_cell_length_c 7.6423
_cell_formula_units_Z 4
_cell_volume 112.579
_exptl_crystal_density_diffrn 3.545
_cod_original_formula_sum 'Si O2'
_cod_database_code 9006305

loop_
_symmetry_equiv_pos_as_xyz
x,y,z
x,-y,1/2+z

loop_
_atom_site_label
_atom_site_fract_x
_atom_site_fract_y
_atom_site_fract_z
Si1 0.00000 0.49891 0.00000
Si2 0.30231 0.10448 0.37836
O1 0.34155 0.26088 0.58341
O2 0.68329 0.20774 0.38310
O3 0.13105 0.27048 0.86496
O4 0.98917 0.30762 0.18536
